data_4035242
loop_
_publ_author_name
'Karishma, Pidiyara'
'Mahesha, Chikkagundagal K.'
'Agarwal, Devesh S.'
'Mandal, Sanjay K.'
'Sakhuja, Rajeev'

_publ_section_title
;
 Additive-Driven Rhodium-Catalyzed [4+1]/[4+2] Annulations of
 N-Arylphthalazine-1,4-dione with \a-Diazo Carbonyl Compounds.
;
_journal_issue 19
_journal_name_full 'The Journal of organic chemistry'
_journal_page_first 11661
_journal_page_last 11673
_journal_paper_doi 10.1021/acs.joc.8b01630
_journal_volume 83
_journal_year 2018
_chemical_formula_moiety 'C18 H13 F N2 O5'
_chemical_formula_sum 'C18 H13 F N2 O5'
_chemical_formula_weight 356.30
_space_group_crystal_system monoclinic
_space_group_IT_number 14
_space_group_name_Hall '-P 2ybc'
_space_group_name_H-M_alt 'P 1 21/c 1'
_atom_sites_solution_hydrogens mixed
_cell_angle_alpha 90
_cell_angle_beta 96.762(3)
_cell_angle_gamma 90
_cell_formula_units_Z 4
_cell_length_a 8.4553(15)
_cell_length_b 21.077(4)
_cell_length_c 8.8999(15)
_cell_measurement_reflns_used 5159
_cell_measurement_temperature 296.(2)
_cell_measurement_theta_max 24.1870
_cell_measurement_theta_min 2.4257
_cell_volume 1575.0(5)
_computing_cell_refinement 'SAINT V8.34A (Bruker AXS Inc., 2013)'
_computing_data_collection 'APEX2 (Bruker)'
_computing_data_reduction 'SAINT V8.34A (Bruker AXS Inc., 2013)'
_computing_molecular_graphics 'SHELXTL (Bruker AXS)'
_computing_publication_material 'SHELXTL (Bruker AXS)'
_computing_structure_refinement 'SHELXL-2014/7 (Sheldrick, 2014)'
_computing_structure_solution 'SHELXL-2014/7 (Sheldrick, 2014)'
_diffrn_ambient_temperature 296.(2)
_diffrn_detector_area_resol_mean 8.3333
_diffrn_measured_fraction_theta_full 0.998
_diffrn_measured_fraction_theta_max 0.998
_diffrn_measurement_device_type 'Bruker Kappa APEX II'
_diffrn_measurement_method 'phi and omega scans'
_diffrn_radiation_monochromator graphite
_diffrn_radiation_type MoK\a
_diffrn_radiation_wavelength 0.71073
_diffrn_reflns_av_R_equivalents 0.0309
_diffrn_reflns_av_unetI/netI 0.0203
_diffrn_reflns_limit_h_max 10
_diffrn_reflns_limit_h_min -10
_diffrn_reflns_limit_k_max 25
_diffrn_reflns_limit_k_min -25
_diffrn_reflns_limit_l_max 10
_diffrn_reflns_limit_l_min -9
_diffrn_reflns_number 18264
_diffrn_reflns_theta_full 25.03
_diffrn_reflns_theta_max 25.03
_diffrn_reflns_theta_min 1.93
_diffrn_source fine-focus
_diffrn_source_type 'sealed tube'
_exptl_absorpt_coefficient_mu 0.119
_exptl_absorpt_correction_T_max 0.7452
_exptl_absorpt_correction_T_min 0.7083
_exptl_absorpt_correction_type multi-scan
_exptl_absorpt_process_details 'SADABS V2014/5 (Bruker AXS Inc.)'
_exptl_crystal_colour colorless
_exptl_crystal_density_diffrn 1.503
_exptl_crystal_density_method 'not measured'
_exptl_crystal_description block
_exptl_crystal_F_000 736
_exptl_crystal_size_max 0.25
_exptl_crystal_size_mid 0.20
_exptl_crystal_size_min 0.17
_refine_diff_density_max 0.759
_refine_diff_density_min -0.339
_refine_ls_extinction_method none
_refine_ls_goodness_of_fit_ref 1.087
_refine_ls_hydrogen_treatment mixed
_refine_ls_matrix_type full
_refine_ls_number_parameters 240
_refine_ls_number_reflns 2784
_refine_ls_number_restraints 0
_refine_ls_restrained_S_all 1.087
_refine_ls_R_factor_all 0.0738
_refine_ls_R_factor_gt 0.0541
_refine_ls_shift/su_max 0.000
_refine_ls_shift/su_mean 0.000
_refine_ls_structure_factor_coef Fsqd
_refine_ls_weighting_details 'w=1/[\s^2^(Fo^2^)+(0.0932P)^2^+0.7832P] where P=(Fo^2^+2Fc^2^)/3'
_refine_ls_weighting_scheme calc
_refine_ls_wR_factor_gt 0.1527
_refine_ls_wR_factor_ref 0.1775
_reflns_number_gt 2138
_reflns_number_total 2784
_reflns_threshold_expression 'I > 2\s(I)'
_cod_data_source_file jo8b01630_si_002.cif
_cod_data_source_block I
_cod_database_code 4035242

loop_
_space_group_symop_operation_xyz
'x, y, z'
'-x, y+1/2, -z+1/2'
'-x, -y, -z'
'x, -y-1/2, z-1/2'

loop_
_atom_site_type_symbol
_atom_site_label
_atom_site_fract_x
_atom_site_fract_y
_atom_site_fract_z
_atom_site_U_iso_or_equiv
_atom_site_adp_type
_atom_site_calc_flag
_atom_site_refinement_flags_adp
_atom_site_refinement_flags_posn
_atom_site_occupancy
O O1 0.3798(3) 0.29736(10) 0.4136(2) 0.0728(7) Uani d . . 1
O O2 0.1965(3) 0.31506(11) 0.2151(2) 0.0700(6) Uani d . . 1
O O3 0.3176(2) 0.39700(9) 0.5526(2) 0.0550(5) Uani d . . 1
O O4 -0.1758(2) 0.53178(9) 0.2451(2) 0.0576(5) Uani d . . 1
O O5 0.4164(2) 0.44025(11) 0.2507(3) 0.0719(6) Uani d . . 1
F F1 -0.2256(3) 0.27706(10) 0.6605(3) 0.0913(7) Uani d . . 1
N N1 0.0173(2) 0.46190(10) 0.3244(2) 0.0442(5) Uani d . . 1
N N2 0.1754(2) 0.43945(11) 0.3290(3) 0.0497(6) Uani d . . 1
C C1 0.0769(3) 0.54414(12) 0.1547(3) 0.0468(6) Uani d . . 1
C C2 0.0289(4) 0.59627(13) 0.0633(3) 0.0596(8) Uani d . . 1
H H1 -0.0745 0.6117 0.0605 0.072 Uiso calc U R 1
C C3 0.1341(4) 0.62493(15) -0.0226(4) 0.0678(8) Uani d . . 1
H H2 0.1009 0.6594 -0.0837 0.081 Uiso calc U R 1
C C4 0.2871(4) 0.60300(16) -0.0186(4) 0.0709(9) Uani d . . 1
H H3 0.3572 0.6227 -0.077 0.085 Uiso calc U R 1
C C5 0.3380(4) 0.55168(15) 0.0719(3) 0.0629(8) Uani d . . 1
H H4 0.4425 0.5375 0.0754 0.075 Uiso calc U R 1
C C6 0.2329(3) 0.52141(12) 0.1574(3) 0.0499(6) Uani d . . 1
C C7 0.2856(3) 0.46494(13) 0.2466(3) 0.0521(7) Uani d . . 1
C C8 -0.0372(3) 0.51357(12) 0.2427(3) 0.0455(6) Uani d . . 1
C C9 -0.0649(3) 0.41898(12) 0.4092(3) 0.0454(6) Uani d . . 1
C C10 -0.2247(3) 0.41899(14) 0.4317(3) 0.0532(7) Uani d . . 1
H H5 -0.294 0.4503 0.3902 0.064 Uiso calc U R 1
C C11 -0.2762(3) 0.37064(15) 0.5179(3) 0.0612(8) Uani d . . 1
H H6 -0.3821 0.3691 0.5364 0.073 Uiso calc U R 1
C C12 -0.1706(4) 0.32447(15) 0.5768(4) 0.0614(8) Uani d . . 1
C C13 -0.0125(3) 0.32338(14) 0.5548(3) 0.0562(7) Uani d . . 1
H H7 0.0559 0.2915 0.5949 0.067 Uiso calc U R 1
C C14 0.0389(3) 0.37238(12) 0.4695(3) 0.0456(6) Uani d . . 1
C C15 0.2045(3) 0.38422(12) 0.4298(3) 0.0457(6) Uani d . . 1
C C16 0.2612(3) 0.32831(13) 0.3383(3) 0.0528(7) Uani d . . 1
C C17 0.4453(5) 0.24176(17) 0.3352(5) 0.0825(10) Uani d . . 1
H H9 0.4317 0.2478 0.2264 0.099 Uiso calc U R 1
H H8 0.5577 0.236 0.369 0.099 Uiso calc U R 1
C C18 0.3557(6) 0.1886(2) 0.3760(5) 0.1018(13) Uani d . . 1
H H12 0.3668 0.1846 0.4842 0.153 Uiso calc U R 1
H H10 0.3943 0.1508 0.3325 0.153 Uiso calc U R 1
H H11 0.2454 0.1946 0.3389 0.153 Uiso calc U R 1
H H13 0.275(5) 0.4242(18) 0.623(4) 0.091(12) Uiso d . . 1

loop_
_atom_site_aniso_label
_atom_site_aniso_U_11
_atom_site_aniso_U_22
_atom_site_aniso_U_33
_atom_site_aniso_U_12
_atom_site_aniso_U_13
_atom_site_aniso_U_23
O1 0.0762(14) 0.0666(13) 0.0702(13) 0.0354(11) -0.0134(11) -0.0163(10)
O2 0.0724(14) 0.0802(15) 0.0541(12) 0.0232(11) -0.0065(10) -0.0171(10)
O3 0.0361(10) 0.0699(12) 0.0568(11) 0.0112(9) -0.0032(8) -0.0150(10)
O4 0.0423(10) 0.0642(12) 0.0647(12) 0.0202(9) -0.0009(8) -0.0119(9)
O5 0.0406(11) 0.0852(15) 0.0922(16) 0.0182(10) 0.0175(10) 0.0097(12)
F1 0.0793(13) 0.0858(14) 0.1114(16) -0.0184(11) 0.0216(12) 0.0154(12)
N1 0.0283(10) 0.0513(12) 0.0527(12) 0.0101(9) 0.0033(9) -0.0078(9)
N2 0.0307(11) 0.0558(13) 0.0627(14) 0.0145(9) 0.0053(9) 0.0005(10)
C1 0.0486(15) 0.0445(13) 0.0458(14) 0.0055(11) -0.0003(11) -0.0158(11)
C2 0.0666(19) 0.0503(15) 0.0584(17) 0.0080(13) -0.0071(14) -0.0119(13)
C3 0.082(2) 0.0566(17) 0.0618(19) -0.0063(16) -0.0027(16) 0.0004(14)
C4 0.081(2) 0.0689(19) 0.063(2) -0.0152(17) 0.0097(16) -0.0026(15)
C5 0.0576(17) 0.0691(19) 0.0629(18) -0.0011(15) 0.0107(14) -0.0094(15)
C6 0.0458(14) 0.0526(15) 0.0507(15) 0.0016(12) 0.0031(11) -0.0117(12)
C7 0.0373(14) 0.0604(16) 0.0588(17) 0.0076(12) 0.0058(12) -0.0070(13)
C8 0.0399(14) 0.0476(14) 0.0469(14) 0.0107(11) -0.0039(11) -0.0169(11)
C9 0.0358(13) 0.0532(14) 0.0462(14) 0.0034(11) 0.0004(10) -0.0136(11)
C10 0.0329(13) 0.0645(17) 0.0611(17) 0.0036(12) 0.0010(11) -0.0127(14)
C11 0.0373(14) 0.0751(19) 0.0712(19) -0.0080(14) 0.0070(13) -0.0162(16)
C12 0.0519(17) 0.0653(18) 0.0676(19) -0.0138(14) 0.0093(14) -0.0054(14)
C13 0.0481(16) 0.0581(16) 0.0603(17) -0.0001(13) -0.0019(13) -0.0037(13)
C14 0.0360(13) 0.0528(14) 0.0466(14) 0.0038(11) -0.0017(10) -0.0103(11)
C15 0.0345(13) 0.0520(14) 0.0494(14) 0.0098(10) -0.0003(10) -0.0054(11)
C16 0.0459(15) 0.0590(16) 0.0518(16) 0.0137(12) -0.0013(12) -0.0079(12)
C17 0.090(3) 0.072(2) 0.082(2) 0.016(2) -0.0013(19) -0.0078(18)
C18 0.106(3) 0.109(3) 0.087(3) 0.002(3) -0.001(2) -0.009(2)

loop_
_atom_type_symbol
_atom_type_description
_atom_type_scat_dispersion_real
_atom_type_scat_dispersion_imag
_atom_type_scat_source
C C 0.0033 0.0016 'International Tables Vol C Tables 4.2.6.8 and 6.1.1.4'
H H 0.0000 0.0000 'International Tables Vol C Tables 4.2.6.8 and 6.1.1.4'
N N 0.0061 0.0033 'International Tables Vol C Tables 4.2.6.8 and 6.1.1.4'
O O 0.0106 0.0060 'International Tables Vol C Tables 4.2.6.8 and 6.1.1.4'
F F 0.0171 0.0103 'International Tables Vol C Tables 4.2.6.8 and 6.1.1.4'

loop_
_geom_angle_atom_site_label_1
_geom_angle_atom_site_label_2
_geom_angle_atom_site_label_3
_geom_angle
C16 O1 C17 116.9(2)
C15 O3 H13 111.(2)
C8 N1 C9 130.0(2)
C8 N1 N2 122.9(2)
C9 N1 N2 107.06(19)
C7 N2 N1 123.8(2)
C7 N2 C15 124.3(2)
N1 N2 C15 111.82(19)
C2 C1 C6 119.1(3)
C2 C1 C8 119.6(2)
C6 C1 C8 121.3(2)
C3 C2 C1 120.3(3)
C3 C2 H1 119.8
C1 C2 H1 119.8
C4 C3 C2 120.5(3)
C4 C3 H2 119.8
C2 C3 H2 119.8
C3 C4 C5 120.4(3)
C3 C4 H3 119.8
C5 C4 H3 119.8
C4 C5 C6 120.1(3)
C4 C5 H4 120.0
C6 C5 H4 120.0
C5 C6 C1 119.6(3)
C5 C6 C7 119.6(3)
C1 C6 C7 120.7(3)
O5 C7 N2 119.4(3)
O5 C7 C6 125.3(3)
N2 C7 C6 115.2(2)
O4 C8 N1 120.1(3)
O4 C8 C1 124.0(2)
N1 C8 C1 115.9(2)
C14 C9 C10 121.9(3)
C14 C9 N1 109.4(2)
C10 C9 N1 128.7(2)
C11 C10 C9 117.2(3)
C11 C10 H5 121.4
C9 C10 H5 121.4
C10 C11 C12 120.0(3)
C10 C11 H6 120.0
C12 C11 H6 120.0
F1 C12 C13 117.8(3)
F1 C12 C11 118.6(3)
C13 C12 C11 123.6(3)
C12 C13 C14 116.1(3)
C12 C13 H7 121.9
C14 C13 H7 121.9
C13 C14 C9 121.2(2)
C13 C14 C15 127.9(2)
C9 C14 C15 110.9(2)
O3 C15 N2 112.1(2)
O3 C15 C14 114.9(2)
N2 C15 C14 100.40(18)
O3 C15 C16 109.61(19)
N2 C15 C16 108.8(2)
C14 C15 C16 110.7(2)
O2 C16 O1 126.2(2)
O2 C16 C15 121.6(2)
O1 C16 C15 112.2(2)
C18 C17 O1 105.0(3)
C18 C17 H9 110.8
O1 C17 H9 110.8
C18 C17 H8 110.8
O1 C17 H8 110.8
H9 C17 H8 108.8
C17 C18 H12 109.5
C17 C18 H10 109.5
H12 C18 H10 109.5
C17 C18 H11 109.5
H12 C18 H11 109.5
H10 C18 H11 109.5

loop_
_geom_bond_atom_site_label_1
_geom_bond_atom_site_label_2
_geom_bond_distance
O1 C16 1.312(3)
O1 C17 1.503(4)
O2 C16 1.199(3)
O3 C15 1.391(3)
O3 H13 0.95(4)
O4 C8 1.236(3)
O5 C7 1.219(3)
F1 C12 1.360(4)
N1 C8 1.359(3)
N1 C9 1.412(3)
N1 N2 1.414(3)
N2 C7 1.362(4)
N2 C15 1.473(3)
C1 C2 1.399(4)
C1 C6 1.401(4)
C1 C8 1.462(4)
C2 C3 1.379(5)
C2 H1 0.93
C3 C4 1.371(5)
C3 H2 0.93
C4 C5 1.386(5)
C4 H3 0.93
C5 C6 1.391(4)
C5 H4 0.93
C6 C7 1.471(4)
C9 C14 1.383(3)
C9 C10 1.389(4)
C10 C11 1.377(4)
C10 H5 0.93
C11 C12 1.382(4)
C11 H6 0.93
C12 C13 1.374(4)
C13 C14 1.382(4)
C13 H7 0.93
C14 C15 1.505(4)
C15 C16 1.541(4)
C17 C18 1.424(6)
C17 H9 0.97
C17 H8 0.97
C18 H12 0.96
C18 H10 0.96
C18 H11 0.96

loop_
_geom_torsion_atom_site_label_1
_geom_torsion_atom_site_label_2
_geom_torsion_atom_site_label_3
_geom_torsion_atom_site_label_4
_geom_torsion
C8 N1 N2 C7 -3.6(4)
C9 N1 N2 C7 172.8(2)
C8 N1 N2 C15 178.1(2)
C9 N1 N2 C15 -5.5(3)
C6 C1 C2 C3 -0.2(4)
C8 C1 C2 C3 -178.8(2)
C1 C2 C3 C4 -0.5(4)
C2 C3 C4 C5 0.0(5)
C3 C4 C5 C6 1.1(5)
C4 C5 C6 C1 -1.7(4)
C4 C5 C6 C7 176.7(3)
C2 C1 C6 C5 1.3(4)
C8 C1 C6 C5 179.9(2)
C2 C1 C6 C7 -177.2(2)
C8 C1 C6 C7 1.4(4)
N1 N2 C7 O5 -175.7(2)
C15 N2 C7 O5 2.4(4)
N1 N2 C7 C6 3.9(4)
C15 N2 C7 C6 -178.0(2)
C5 C6 C7 O5 -1.7(4)
C1 C6 C7 O5 176.8(3)
C5 C6 C7 N2 178.7(2)
C1 C6 C7 N2 -2.9(4)
C9 N1 C8 O4 5.8(4)
N2 N1 C8 O4 -178.7(2)
C9 N1 C8 C1 -173.7(2)
N2 N1 C8 C1 1.8(3)
C2 C1 C8 O4 -1.8(4)
C6 C1 C8 O4 179.6(2)
C2 C1 C8 N1 177.8(2)
C6 C1 C8 N1 -0.8(3)
C8 N1 C9 C14 178.1(2)
N2 N1 C9 C14 2.0(3)
C8 N1 C9 C10 -0.5(4)
N2 N1 C9 C10 -176.6(2)
C14 C9 C10 C11 0.4(4)
N1 C9 C10 C11 178.9(2)
C9 C10 C11 C12 -0.5(4)
C10 C11 C12 F1 -179.5(3)
C10 C11 C12 C13 0.0(5)
F1 C12 C13 C14 -179.8(2)
C11 C12 C13 C14 0.6(4)
C12 C13 C14 C9 -0.8(4)
C12 C13 C14 C15 178.6(3)
C10 C9 C14 C13 0.3(4)
N1 C9 C14 C13 -178.4(2)
C10 C9 C14 C15 -179.2(2)
N1 C9 C14 C15 2.1(3)
C7 N2 C15 O3 65.6(3)
N1 N2 C15 O3 -116.1(2)
C7 N2 C15 C14 -172.0(2)
N1 N2 C15 C14 6.3(2)
C7 N2 C15 C16 -55.8(3)
N1 N2 C15 C16 122.5(2)
C13 C14 C15 O3 -64.0(3)
C9 C14 C15 O3 115.4(2)
C13 C14 C15 N2 175.6(2)
C9 C14 C15 N2 -5.0(3)
C13 C14 C15 C16 60.7(3)
C9 C14 C15 C16 -119.8(2)
C17 O1 C16 O2 2.9(5)
C17 O1 C16 C15 -179.9(3)
O3 C15 C16 O2 -168.1(3)
N2 C15 C16 O2 -45.2(4)
C14 C15 C16 O2 64.2(4)
O3 C15 C16 O1 14.5(3)
N2 C15 C16 O1 137.4(2)
C14 C15 C16 O1 -113.2(3)
C16 O1 C17 C18 -90.4(4)
